data_4122050
loop_
_publ_author_name
'Mondal, Kartik Chandra'
'Samuel, Prinson P.'
'Roesky, Herbert W.'
'Aysin, Rinat R.'
'Leites, Larissa A.'
'Neudeck, Sven'
'L\"ubben, Jens'
'Dittrich, Birger'
'Holzmann, Nicole'
'Hermann, Markus'
'Frenking, Gernot'

_publ_section_title
;
 One-electron-mediated rearrangements of 2,3-disiladicarbene.
;
_journal_issue 25
_journal_name_full 'Journal of the American Chemical Society'
_journal_page_first 8919
_journal_page_last 8922
_journal_paper_doi 10.1021/ja504821u
_journal_volume 136
_journal_year 2014
_chemical_formula_moiety 'C94 H142 K2 N4 O2 Si4, 2(C4 H8 O)'
_chemical_formula_sum 'C102 H158 K2 N4 O4 Si4'
_chemical_formula_weight 1694.87
_chemical_name_systematic
;
 ?
;
_space_group_crystal_system monoclinic
_space_group_IT_number 14
_space_group_name_Hall '-P 2ybc'
_space_group_name_H-M_alt 'P 1 21/c 1'
_symmetry_space_group_name_Hall '-P 2ybc'
_symmetry_space_group_name_H-M 'P 1 21/c 1'
_atom_sites_solution_hydrogens mixed
_audit_creation_method SHELXL-2013
_cell_angle_alpha 90
_cell_angle_beta 97.8342(13)
_cell_angle_gamma 90
_cell_formula_units_Z 2
_cell_length_a 12.0658(6)
_cell_length_b 23.2378(12)
_cell_length_c 17.4312(9)
_cell_measurement_reflns_used 9710
_cell_measurement_temperature 100(2)
_cell_measurement_theta_max 72.836
_cell_measurement_theta_min 3.188
_cell_volume 4841.8(4)
_computing_cell_refinement 'SAINT V7.61A (Bruker AXS, 2008)'
_computing_data_collection 'APEX2 v2009.11-0'
_computing_data_reduction 'SAINT V7.61A (Bruker AXS, 2008)'
_computing_molecular_graphics Shelxle
_computing_publication_material 'enCIFer 1.3, CCDC, 2008'
_computing_structure_refinement 'SHELXL-2013 (Sheldrick, 2013)'
_computing_structure_solution SHELXT
_diffrn_ambient_temperature 100(2)
_diffrn_measured_fraction_theta_full 1.000
_diffrn_measured_fraction_theta_max 0.995
_diffrn_measurement_device_type 'Bruker SMART 6000 Diffractometer'
_diffrn_measurement_method '\w and \f scans'
_diffrn_radiation_type CuK\a
_diffrn_radiation_wavelength 1.54178
_diffrn_reflns_av_R_equivalents 0.0871
_diffrn_reflns_av_unetI/netI 0.0275
_diffrn_reflns_Laue_measured_fraction_full 1.000
_diffrn_reflns_Laue_measured_fraction_max 0.995
_diffrn_reflns_limit_h_max 14
_diffrn_reflns_limit_h_min -14
_diffrn_reflns_limit_k_max 27
_diffrn_reflns_limit_k_min -28
_diffrn_reflns_limit_l_max 21
_diffrn_reflns_limit_l_min -21
_diffrn_reflns_number 189394
_diffrn_reflns_point_group_measured_fraction_full 1.000
_diffrn_reflns_point_group_measured_fraction_max 0.995
_diffrn_reflns_theta_full 67.679
_diffrn_reflns_theta_max 72.836
_diffrn_reflns_theta_min 3.188
_diffrn_source 'rotating-anode X-ray tube'
_exptl_absorpt_coefficient_mu 1.729
_exptl_absorpt_correction_T_max 0.7536
_exptl_absorpt_correction_T_min 0.6256
_exptl_absorpt_correction_type multi-scan
_exptl_absorpt_process_details
;
 SADABS version 2013/1, multi-scan. (G. M. Sheldrick, 2013)
;
_exptl_crystal_colour red
_exptl_crystal_density_diffrn 1.163
_exptl_crystal_F_000 1848
_exptl_crystal_size_max 0.1
_exptl_crystal_size_mid 0.1
_exptl_crystal_size_min 0.1
_refine_diff_density_max 0.400
_refine_diff_density_min -0.193
_refine_diff_density_rms 0.053
_refine_ls_extinction_method none
_refine_ls_goodness_of_fit_ref 1.041
_refine_ls_hydrogen_treatment mixed
_refine_ls_matrix_type full
_refine_ls_number_parameters 590
_refine_ls_number_reflns 9610
_refine_ls_number_restraints 45
_refine_ls_restrained_S_all 1.042
_refine_ls_R_factor_all 0.0560
_refine_ls_R_factor_gt 0.0473
_refine_ls_shift/su_max 0.001
_refine_ls_shift/su_mean 0.000
_refine_ls_structure_factor_coef Fsqd
_refine_ls_weighting_details 'w=1/[\s^2^(Fo^2^)+(0.0875P)^2^+0.7965P] where P=(Fo^2^+2Fc^2^)/3'
_refine_ls_weighting_scheme calc
_refine_ls_wR_factor_gt 0.1276
_refine_ls_wR_factor_ref 0.1364
_reflns_Friedel_coverage 0.000
_reflns_number_gt 8069
_reflns_number_total 9610
_reflns_threshold_expression 'I > 2\s(I)'
_cod_data_source_file ja504821u_si_004.cif
_cod_data_source_block km103_red
_cod_depositor_comments 'Adding full bibliography for 4122049--4122051.cif.'
_cod_database_code 4122050
_shelx_space_group_comment
;
The symmetry employed for this shelxl refinement is uniquely defined
by the following loop, which should always be used as a source of
symmetry information in preference to the above space-group names.
They are only intended as comments.
;
_shelxl_version_number 2013-5

loop_
_publ_contact_author
'Luebben, Jens'
'Mondal, Kartik Chandra'

loop_
_space_group_symop_operation_xyz
'x, y, z'
'-x, y+1/2, -z+1/2'
'-x, -y, -z'
'x, -y-1/2, z-1/2'

loop_
_atom_site_label
_atom_site_type_symbol
_atom_site_fract_x
_atom_site_fract_y
_atom_site_fract_z
_atom_site_U_iso_or_equiv
_atom_site_adp_type
_atom_site_occupancy
_atom_site_site_symmetry_order
_atom_site_calc_flag
_atom_site_refinement_flags_posn
_atom_site_refinement_flags_adp
_atom_site_refinement_flags_occupancy
_atom_site_disorder_assembly
_atom_site_disorder_group
Si1B Si 0.23100(4) 0.45710(2) 0.34696(3) 0.04114(12) Uani 1 1 d . . . . .
C1B C 0.22643(13) 0.38966(7) 0.29801(10) 0.0418(4) Uani 1 1 d . . . . .
Si1A Si 0.36393(4) 0.53042(2) 0.37205(3) 0.04258(13) Uani 1 1 d . . . . .
C1A C 0.30964(13) 0.59164(7) 0.31351(10) 0.0396(3) Uani 1 1 d . . . . .
C4C C 0.13038(17) 0.58280(9) 0.72118(12) 0.0548(4) Uani 1 1 d . . . . .
H4CA H 0.0894 0.5681 0.7626 0.066 Uiso 1 1 calc R U . . .
H4CB H 0.0916 0.6174 0.6977 0.066 Uiso 1 1 calc R U . . .
C3C C 0.25144(19) 0.59616(10) 0.75250(15) 0.0672(6) Uani 1 1 d . . . . .
H3CA H 0.2606 0.6368 0.7694 0.081 Uiso 1 1 calc R U . . .
H3CB H 0.2793 0.5706 0.7964 0.081 Uiso 1 1 calc R U . . .
C2C C 0.31007(17) 0.58457(10) 0.68364(16) 0.0672(6) Uani 1 1 d . . . . .
H2CA H 0.3047 0.6184 0.6487 0.081 Uiso 1 1 calc R U . . .
H2CB H 0.3901 0.5758 0.7002 0.081 Uiso 1 1 calc R U . . .
K1 K 0.36023(3) 0.46622(2) 0.55676(2) 0.04731(12) Uani 1 1 d . . . . .
C5C C 0.14031(17) 0.53694(10) 0.66062(14) 0.0591(5) Uani 1 1 d . . . . .
H5CA H 0.1196 0.4989 0.6798 0.071 Uiso 1 1 calc R U . . .
H5CB H 0.0896 0.5458 0.6125 0.071 Uiso 1 1 calc R U . . .
N2A N 0.37330(11) 0.64243(6) 0.31412(9) 0.0409(3) Uani 1 1 d . . . . .
O1C O 0.25475(11) 0.53632(7) 0.64553(9) 0.0592(4) Uani 1 1 d . . . . .
C3A C 0.31051(14) 0.69308(7) 0.27892(11) 0.0452(4) Uani 1 1 d . . . . .
N2B N 0.16337(11) 0.34763(6) 0.33159(8) 0.0410(3) Uani 1 1 d . . . . .
C4A C 0.21795(13) 0.66316(7) 0.22446(11) 0.0437(4) Uani 1 1 d . . . . .
H4AA H 0.2405 0.6590 0.1722 0.052 Uiso 1 1 calc R U . . .
H4AB H 0.1481 0.6860 0.2200 0.052 Uiso 1 1 calc R U . . .
C3B C 0.16270(14) 0.29160(7) 0.28910(11) 0.0445(4) Uani 1 1 d . . . . .
C5A C 0.19944(13) 0.60307(7) 0.25941(10) 0.0400(3) Uani 1 1 d . . . . .
C4B C 0.25311(15) 0.30156(8) 0.23559(12) 0.0485(4) Uani 1 1 d . . . . .
H4BA H 0.3246 0.2838 0.2584 0.058 Uiso 1 1 calc R U . . .
H4BB H 0.2296 0.2838 0.1843 0.058 Uiso 1 1 calc R U . . .
C6A C 0.26083(16) 0.72992(8) 0.33902(13) 0.0551(5) Uani 1 1 d . . . . .
H6AA H 0.2064 0.7570 0.3124 0.083 Uiso 1 1 calc R U . . .
H6AB H 0.3209 0.7513 0.3702 0.083 Uiso 1 1 calc R U . . .
H6AC H 0.2235 0.7049 0.3728 0.083 Uiso 1 1 calc R U . . .
C5B C 0.26828(14) 0.36690(7) 0.22658(10) 0.0433(4) Uani 1 1 d . . . . .
C7A C 0.38296(16) 0.73164(8) 0.23500(14) 0.0568(5) Uani 1 1 d . . . . .
H7AA H 0.4100 0.7095 0.1934 0.085 Uiso 1 1 calc R U . . .
H7AB H 0.4469 0.7458 0.2707 0.085 Uiso 1 1 calc R U . . .
H7AC H 0.3384 0.7643 0.2127 0.085 Uiso 1 1 calc R U . . .
C6B C 0.04823(15) 0.28083(8) 0.24015(11) 0.0486(4) Uani 1 1 d . . . . .
H6BA H 0.0306 0.3128 0.2039 0.073 Uiso 1 1 calc R U . . .
H6BB H -0.0097 0.2780 0.2743 0.073 Uiso 1 1 calc R U . . .
H6BC H 0.0510 0.2448 0.2112 0.073 Uiso 1 1 calc R U . . .
C8A C 0.09844(13) 0.60169(8) 0.30533(11) 0.0441(4) Uani 1 1 d . . . . .
H8AA H 0.0970 0.5640 0.3317 0.053 Uiso 1 1 calc R U . . .
H8AB H 0.1085 0.6319 0.3457 0.053 Uiso 1 1 calc R U . . .
C7B C 0.20291(16) 0.24056(8) 0.34177(13) 0.0510(4) Uani 1 1 d D . . . .
H7BA H 0.216(2) 0.2078(9) 0.3079(14) 0.076 Uiso 1 1 d D U . . .
H7BB H 0.1480(19) 0.2249(11) 0.3728(14) 0.076 Uiso 1 1 d D U . . .
H7BC H 0.2704(17) 0.2505(11) 0.3780(13) 0.076 Uiso 1 1 d D U . . .
C9A C -0.01407(14) 0.61107(8) 0.25441(13) 0.0522(4) Uani 1 1 d . . . . .
H9AA H -0.0754 0.6068 0.2864 0.063 Uiso 1 1 calc R U . . .
H9AB H -0.0170 0.6507 0.2334 0.063 Uiso 1 1 calc R U . . .
C8B C 0.20155(16) 0.39150(8) 0.15193(11) 0.0499(4) Uani 1 1 d . . . . .
H8BA H 0.1227 0.3788 0.1487 0.060 Uiso 1 1 calc R U . . .
H8BB H 0.2025 0.4340 0.1550 0.060 Uiso 1 1 calc R U . . .
C10A C -0.03120(15) 0.56832(9) 0.18773(13) 0.0570(5) Uani 1 1 d . . . . .
H10A H -0.1010 0.5779 0.1533 0.068 Uiso 1 1 calc R U . . .
H10B H -0.0393 0.5291 0.2084 0.068 Uiso 1 1 calc R U . . .
C9B C 0.24736(17) 0.37298(9) 0.07842(12) 0.0561(5) Uani 1 1 d . . . . .
H9BA H 0.2038 0.3919 0.0331 0.067 Uiso 1 1 calc R U . . .
H9BB H 0.2386 0.3308 0.0718 0.067 Uiso 1 1 calc R U . . .
C11A C 0.06730(16) 0.56947(9) 0.14114(11) 0.0531(4) Uani 1 1 d . . . . .
H11A H 0.0704 0.6074 0.1156 0.064 Uiso 1 1 calc R U . . .
H11B H 0.0565 0.5396 0.1003 0.064 Uiso 1 1 calc R U . . .
C10B C 0.37110(18) 0.38897(10) 0.08184(12) 0.0592(5) Uani 1 1 d . . . . .
H10C H 0.4000 0.3743 0.0351 0.071 Uiso 1 1 calc R U . . .
H10D H 0.3792 0.4314 0.0828 0.071 Uiso 1 1 calc R U . . .
C12A C 0.17760(14) 0.55854(8) 0.19389(11) 0.0456(4) Uani 1 1 d . . . . .
H12A H 0.2400 0.5596 0.1625 0.055 Uiso 1 1 calc R U . . .
H12B H 0.1758 0.5196 0.2167 0.055 Uiso 1 1 calc R U . . .
C11B C 0.43862(16) 0.36324(10) 0.15392(12) 0.0584(5) Uani 1 1 d . . . . .
H11C H 0.5178 0.3753 0.1567 0.070 Uiso 1 1 calc R U . . .
H11D H 0.4358 0.3207 0.1506 0.070 Uiso 1 1 calc R U . . .
C13A C 0.49167(13) 0.64380(7) 0.33742(10) 0.0397(3) Uani 1 1 d . . . . .
C12B C 0.39249(15) 0.38289(9) 0.22720(11) 0.0509(4) Uani 1 1 d . . . . .
H12C H 0.4008 0.4252 0.2323 0.061 Uiso 1 1 calc R U . . .
H12D H 0.4372 0.3650 0.2729 0.061 Uiso 1 1 calc R U . . .
C14A C 0.56281(13) 0.62483(7) 0.28394(10) 0.0415(4) Uani 1 1 d . . . . .
C13B C 0.11744(13) 0.36580(7) 0.39753(10) 0.0398(3) Uani 1 1 d . . . . .
C15A C 0.67829(14) 0.63016(8) 0.30465(11) 0.0460(4) Uani 1 1 d . . . . .
H15A H 0.7267 0.6170 0.2697 0.055 Uiso 1 1 calc R U . . .
C14B C 0.15022(13) 0.42432(7) 0.41762(10) 0.0403(3) Uani 1 1 d . . . . .
C16A C 0.72416(14) 0.65401(8) 0.37445(12) 0.0502(4) Uani 1 1 d . . . . .
H16A H 0.8053 0.6644 0.3833 0.060 Uiso 1 1 calc R U . . .
C15B C 0.11312(13) 0.45109(7) 0.48180(10) 0.0417(4) Uani 1 1 d . . . . .
H15B H 0.1348 0.4896 0.4943 0.050 Uiso 1 1 calc R U . . .
C17A C 0.65452(15) 0.67110(8) 0.42702(11) 0.0492(4) Uani 1 1 d . . . . .
H17A H 0.6866 0.6942 0.4731 0.059 Uiso 1 1 calc R U . . .
C16B C 0.04587(14) 0.42228(8) 0.52668(11) 0.0450(4) Uani 1 1 d . . . . .
H16B H 0.0227 0.4401 0.5709 0.054 Uiso 1 1 calc R U . . .
C18A C 0.53772(15) 0.66551(7) 0.41028(11) 0.0445(4) Uani 1 1 d . . . . .
C17B C 0.01249(14) 0.36628(8) 0.50579(11) 0.0442(4) Uani 1 1 d . . . . .
H17B H -0.0347 0.3470 0.5368 0.053 Uiso 1 1 calc R U . . .
C19A C 0.51964(14) 0.59871(8) 0.20565(11) 0.0457(4) Uani 1 1 d . . . . .
H19A H 0.4363 0.6024 0.1976 0.055 Uiso 1 1 calc R U . . .
C18B C 0.04368(13) 0.33694(7) 0.44273(10) 0.0414(4) Uani 1 1 d D . . . .
C20A C 0.56499(18) 0.62994(10) 0.13869(12) 0.0567(5) Uani 1 1 d . . . . .
H20A H 0.5245 0.6167 0.0893 0.085 Uiso 1 1 calc R U . . .
H20B H 0.6449 0.6215 0.1404 0.085 Uiso 1 1 calc R U . . .
H20C H 0.5545 0.6715 0.1438 0.085 Uiso 1 1 calc R U . . .
C19B C -0.00930(15) 0.27720(8) 0.43057(11) 0.0453(4) Uani 1 1 d D . . . .
H19B H 0.0103(11) 0.2615(6) 0.3830(9) 0.054 Uiso 1 1 d D U . . .
C21A C 0.54843(17) 0.53466(8) 0.20379(13) 0.0550(5) Uani 1 1 d . . . . .
H21A H 0.5158 0.5182 0.1540 0.083 Uiso 1 1 calc R U . . .
H21B H 0.5181 0.5148 0.2459 0.083 Uiso 1 1 calc R U . . .
H21C H 0.6299 0.5299 0.2102 0.083 Uiso 1 1 calc R U . . .
C20B C -0.13821(16) 0.27970(9) 0.42070(13) 0.0557(5) Uani 1 1 d D . . . .
H20D H -0.1654 0.3042 0.3763 0.084 Uiso 1 1 calc R U . . .
H20E H -0.1625 0.2957 0.4677 0.084 Uiso 1 1 calc R U . . .
H20F H -0.1686 0.2408 0.4118 0.084 Uiso 1 1 calc R U . . .
C22A C 0.46755(16) 0.68130(8) 0.47330(11) 0.0500(4) Uani 1 1 d . . . . .
H22A H 0.3871 0.6747 0.4527 0.060 Uiso 1 1 calc R U . . .
C21B C 0.03371(19) 0.23656(9) 0.49682(13) 0.0596(5) Uani 1 1 d D . . . .
H21D H 0.0058 0.1976 0.4844 0.089 Uiso 1 1 calc R U . . .
H21E H 0.0072 0.2497 0.5446 0.089 Uiso 1 1 calc R U . . .
H21F H 0.1157 0.2363 0.5040 0.089 Uiso 1 1 calc R U . . .
C23A C 0.48190(18) 0.74499(9) 0.49736(13) 0.0587(5) Uani 1 1 d . . . . .
H23A H 0.4670 0.7695 0.4513 0.088 Uiso 1 1 calc R U . . .
H23B H 0.5586 0.7515 0.5225 0.088 Uiso 1 1 calc R U . . .
H23C H 0.4292 0.7545 0.5335 0.088 Uiso 1 1 calc R U . . .
C24A C 0.4974(2) 0.64305(10) 0.54492(13) 0.0625(5) Uani 1 1 d . . . . .
H24A H 0.4780 0.6030 0.5315 0.094 Uiso 1 1 calc R U . . .
H24B H 0.4555 0.6559 0.5862 0.094 Uiso 1 1 calc R U . . .
H24C H 0.5778 0.6458 0.5628 0.094 Uiso 1 1 calc R U . . .
O1D_a O 0.3340(5) 0.6114(2) 0.9638(3) 0.0988(18) Uani 0.534(8) 1 d . . P A 1
C2D_a C 0.2271(8) 0.6335(3) 0.9780(5) 0.099(3) Uani 0.534(8) 1 d D U P A 1
H2DA_a H 0.2104 0.6707 0.9514 0.119 Uiso 0.534(8) 1 calc R U P A 1
H2DB_a H 0.2248 0.6387 1.0342 0.119 Uiso 0.534(8) 1 calc R U P A 1
C3D_a C 0.1467(7) 0.5876(4) 0.9451(5) 0.074(2) Uani 0.534(8) 1 d D U P A 1
H3DA_a H 0.1239 0.5934 0.8889 0.088 Uiso 0.534(8) 1 calc R U P A 1
H3DB_a H 0.0791 0.5872 0.9715 0.088 Uiso 0.534(8) 1 calc R U P A 1
C4D_a C 0.2129(7) 0.5330(3) 0.9604(6) 0.069(2) Uani 0.534(8) 1 d D U P A 1
H4DA_a H 0.2014 0.5072 0.9147 0.082 Uiso 0.534(8) 1 calc R U P A 1
H4DB_a H 0.1907 0.5123 1.0056 0.082 Uiso 0.534(8) 1 calc R U P A 1
C5D_a C 0.3351(10) 0.5527(6) 0.9767(9) 0.080(3) Uani 0.534(8) 1 d D U P A 1
H5DA_a H 0.3666 0.5439 1.0309 0.096 Uiso 0.534(8) 1 calc R U P A 1
H5DB_a H 0.3809 0.5329 0.9417 0.096 Uiso 0.534(8) 1 calc R U P A 1
O1E_b O 0.1562(6) 0.5491(3) 0.9210(5) 0.117(3) Uani 0.466(8) 1 d . . P A 2
C2E_b C 0.1665(11) 0.6097(5) 0.9439(9) 0.097(3) Uani 0.466(8) 1 d D U P A 2
H2EA_b H 0.1085 0.6200 0.9766 0.116 Uiso 0.466(8) 1 calc R U P A 2
H2EB_b H 0.1575 0.6348 0.8976 0.116 Uiso 0.466(8) 1 calc R U P A 2
C3E_b C 0.2823(9) 0.6169(3) 0.9889(6) 0.100(3) Uani 0.466(8) 1 d D U P A 2
H3EA_b H 0.3283 0.6430 0.9613 0.120 Uiso 0.466(8) 1 calc R U P A 2
H3EB_b H 0.2777 0.6328 1.0411 0.120 Uiso 0.466(8) 1 calc R U P A 2
C4E_b C 0.3310(12) 0.5572(5) 0.9945(11) 0.079(3) Uani 0.466(8) 1 d D U P A 2
H4EA_b H 0.3910 0.5538 0.9612 0.095 Uiso 0.466(8) 1 calc R U P A 2
H4EB_b H 0.3633 0.5486 1.0485 0.095 Uiso 0.466(8) 1 calc R U P A 2
C5E_b C 0.2378(9) 0.5163(4) 0.9680(8) 0.078(3) Uani 0.466(8) 1 d D U P A 2
H5EA_b H 0.2648 0.4843 0.9380 0.094 Uiso 0.466(8) 1 calc R U P A 2
H5EB_b H 0.2063 0.5000 1.0129 0.094 Uiso 0.466(8) 1 calc R U P A 2

loop_
_atom_site_aniso_label
_atom_site_aniso_U_11
_atom_site_aniso_U_22
_atom_site_aniso_U_33
_atom_site_aniso_U_23
_atom_site_aniso_U_13
_atom_site_aniso_U_12
Si1B 0.0369(2) 0.0402(2) 0.0466(3) -0.00099(18) 0.00673(18) -0.00197(17)
C1B 0.0357(8) 0.0432(8) 0.0465(9) 0.0021(7) 0.0054(7) -0.0017(6)
Si1A 0.0356(2) 0.0414(2) 0.0497(3) 0.00435(18) 0.00191(18) -0.00213(17)
C1A 0.0326(7) 0.0436(8) 0.0435(9) -0.0008(7) 0.0078(6) -0.0020(6)
C4C 0.0519(10) 0.0568(11) 0.0561(11) -0.0037(9) 0.0090(8) -0.0028(8)
C3C 0.0591(12) 0.0607(12) 0.0765(15) -0.0146(11) -0.0091(11) 0.0037(10)
C2C 0.0417(10) 0.0590(12) 0.0997(18) 0.0033(12) 0.0055(10) -0.0031(9)
K1 0.03655(19) 0.0545(2) 0.0504(2) 0.00222(16) 0.00419(15) -0.00028(14)
C5C 0.0439(10) 0.0725(13) 0.0621(12) -0.0139(10) 0.0115(9) -0.0068(9)
N2A 0.0324(6) 0.0398(7) 0.0497(8) 0.0036(6) 0.0033(6) 0.0001(5)
O1C 0.0393(7) 0.0756(9) 0.0625(9) -0.0094(7) 0.0058(6) 0.0021(6)
C3A 0.0358(8) 0.0418(8) 0.0567(10) 0.0060(7) 0.0022(7) 0.0008(6)
N2B 0.0348(6) 0.0415(7) 0.0468(8) -0.0021(6) 0.0063(6) -0.0014(5)
C4A 0.0343(8) 0.0449(9) 0.0515(10) 0.0044(7) 0.0044(7) 0.0000(6)
C3B 0.0395(8) 0.0426(8) 0.0519(10) -0.0056(7) 0.0083(7) -0.0018(7)
C5A 0.0321(7) 0.0422(8) 0.0457(9) 0.0017(7) 0.0050(6) 0.0009(6)
C4B 0.0427(9) 0.0504(10) 0.0539(10) -0.0034(8) 0.0120(8) 0.0004(7)
C6A 0.0459(9) 0.0474(10) 0.0693(13) -0.0055(9) -0.0023(9) 0.0057(8)
C5B 0.0369(8) 0.0455(9) 0.0479(9) -0.0043(7) 0.0068(7) -0.0027(7)
C7A 0.0424(9) 0.0490(10) 0.0763(14) 0.0176(9) -0.0011(9) -0.0048(7)
C6B 0.0445(9) 0.0504(10) 0.0501(10) -0.0042(8) 0.0042(8) -0.0067(7)
C8A 0.0343(8) 0.0478(9) 0.0512(10) -0.0005(7) 0.0087(7) 0.0003(6)
C7B 0.0445(9) 0.0469(10) 0.0621(12) -0.0009(8) 0.0091(8) 0.0027(7)
C9A 0.0317(8) 0.0534(10) 0.0711(12) 0.0043(9) 0.0061(8) 0.0010(7)
C8B 0.0462(9) 0.0537(10) 0.0497(10) -0.0009(8) 0.0057(8) -0.0015(8)
C10A 0.0388(9) 0.0607(11) 0.0681(13) 0.0040(9) -0.0049(8) -0.0056(8)
C9B 0.0580(11) 0.0614(11) 0.0488(10) -0.0034(9) 0.0070(9) -0.0054(9)
C11A 0.0514(10) 0.0529(10) 0.0518(10) 0.0001(8) -0.0048(8) -0.0040(8)
C10B 0.0622(12) 0.0660(12) 0.0519(11) -0.0048(9) 0.0171(9) -0.0118(9)
C12A 0.0427(9) 0.0470(9) 0.0467(9) -0.0001(7) 0.0050(7) 0.0006(7)
C11B 0.0446(10) 0.0746(13) 0.0580(12) -0.0076(10) 0.0146(8) -0.0070(9)
C13A 0.0335(7) 0.0391(8) 0.0458(9) 0.0041(7) 0.0034(6) -0.0015(6)
C12B 0.0390(9) 0.0648(11) 0.0494(10) -0.0052(8) 0.0081(7) -0.0063(8)
C14A 0.0353(8) 0.0417(8) 0.0474(9) 0.0047(7) 0.0052(7) -0.0024(6)
C13B 0.0310(7) 0.0418(8) 0.0461(9) 0.0003(7) 0.0034(6) 0.0011(6)
C15A 0.0347(8) 0.0491(9) 0.0545(10) 0.0045(8) 0.0069(7) 0.0006(7)
C14B 0.0305(7) 0.0424(8) 0.0473(9) 0.0002(7) 0.0024(6) 0.0017(6)
C16A 0.0349(8) 0.0509(10) 0.0623(11) 0.0053(8) -0.0021(8) -0.0040(7)
C15B 0.0323(7) 0.0422(8) 0.0495(9) -0.0030(7) 0.0020(7) 0.0002(6)
C17A 0.0432(9) 0.0488(9) 0.0528(10) 0.0010(8) -0.0038(8) -0.0044(7)
C16B 0.0346(8) 0.0511(9) 0.0494(9) -0.0049(7) 0.0063(7) -0.0004(7)
C18A 0.0422(8) 0.0429(9) 0.0473(9) 0.0021(7) 0.0023(7) -0.0012(7)
C17B 0.0340(8) 0.0500(9) 0.0486(9) 0.0017(7) 0.0060(7) -0.0026(7)
C19A 0.0372(8) 0.0534(10) 0.0471(9) 0.0000(7) 0.0082(7) -0.0030(7)
C18B 0.0334(7) 0.0438(9) 0.0460(9) 0.0016(7) 0.0012(6) 0.0000(6)
C20A 0.0543(11) 0.0686(12) 0.0485(10) 0.0025(9) 0.0117(8) -0.0096(9)
C19B 0.0423(9) 0.0454(9) 0.0487(9) -0.0003(7) 0.0076(7) -0.0052(7)
C21A 0.0528(11) 0.0546(11) 0.0591(12) -0.0052(9) 0.0122(9) -0.0027(8)
C20B 0.0440(10) 0.0574(11) 0.0662(12) -0.0085(9) 0.0093(9) -0.0114(8)
C22A 0.0508(10) 0.0521(10) 0.0471(10) -0.0015(8) 0.0065(8) 0.0010(8)
C21B 0.0685(12) 0.0487(10) 0.0608(12) 0.0080(9) 0.0055(10) -0.0016(9)
C23A 0.0601(12) 0.0597(12) 0.0549(11) -0.0087(9) 0.0026(9) 0.0023(9)
C24A 0.0680(13) 0.0688(13) 0.0514(11) 0.0060(10) 0.0107(10) 0.0067(10)
O1D_a 0.104(4) 0.104(3) 0.088(3) -0.005(2) 0.011(3) -0.023(3)
C2D_a 0.128(6) 0.068(4) 0.093(5) -0.006(3) -0.015(5) 0.014(4)
C3D_a 0.085(4) 0.077(6) 0.056(3) -0.011(4) 0.001(3) 0.020(4)
C4D_a 0.070(4) 0.062(4) 0.071(4) -0.004(4) -0.002(3) 0.002(3)
C5D_a 0.074(4) 0.092(5) 0.069(7) -0.024(4) -0.007(4) 0.011(3)
O1E_b 0.114(5) 0.102(5) 0.128(6) 0.026(4) -0.006(4) -0.017(4)
C2E_b 0.118(7) 0.074(7) 0.104(6) -0.013(5) 0.038(5) 0.012(5)
C3E_b 0.126(6) 0.072(4) 0.116(7) -0.016(4) 0.071(5) -0.020(4)
C4E_b 0.092(5) 0.077(5) 0.069(8) -0.009(4) 0.016(4) -0.012(4)
C5E_b 0.080(5) 0.069(5) 0.083(5) 0.013(4) 0.000(4) 0.007(4)

loop_
_atom_type_symbol
_atom_type_description
_atom_type_scat_dispersion_real
_atom_type_scat_dispersion_imag
_atom_type_scat_source
C C 0.0192 0.0096 'International Tables Vol C Tables 4.2.6.8 and 6.1.1.4'
H H 0.0000 0.0000 'International Tables Vol C Tables 4.2.6.8 and 6.1.1.4'
N N 0.0330 0.0189 'International Tables Vol C Tables 4.2.6.8 and 6.1.1.4'
O O 0.0517 0.0336 'International Tables Vol C Tables 4.2.6.8 and 6.1.1.4'
Si Si 0.2590 0.3365 'International Tables Vol C Tables 4.2.6.8 and 6.1.1.4'
K K 0.3858 1.0734 'International Tables Vol C Tables 4.2.6.8 and 6.1.1.4'

loop_
_geom_angle_atom_site_label_1
_geom_angle_atom_site_label_2
_geom_angle_atom_site_label_3
_geom_angle
_geom_angle_site_symmetry_1
_geom_angle_site_symmetry_3
C1B Si1B C14B 88.38(8) . .
C1B Si1B Si1A 134.88(6) . .
C14B Si1B Si1A 126.11(6) . .
C1B Si1B K1 119.62(6) . .
C14B Si1B K1 63.98(5) . .
Si1A Si1B K1 66.207(17) . .
N2B C1B C5B 111.15(14) . .
N2B C1B Si1B 113.13(12) . .
C5B C1B Si1B 135.62(13) . .
C1A Si1A Si1B 106.21(5) . .
C1A Si1A K1 116.58(5) . 3_666
Si1B Si1A K1 134.33(2) . 3_666
C1A Si1A K1 142.00(6) . .
Si1B Si1A K1 76.751(18) . .
K1 Si1A K1 79.111(14) 3_666 .
N2A C1A C5A 106.49(13) . .
N2A C1A Si1A 119.80(11) . .
C5A C1A Si1A 133.70(12) . .
C5C C4C C3C 103.31(17) . .
C2C C3C C4C 102.19(18) . .
O1C C2C C3C 105.84(17) . .
O1C K1 C15B 78.93(4) . .
O1C K1 C17A 121.07(5) . 3_666
C15B K1 C17A 82.13(5) . 3_666
O1C K1 C16A 96.42(5) . 3_666
C15B K1 C16A 74.20(5) . 3_666
C17A K1 C16A 24.68(5) 3_666 3_666
O1C K1 C18A 130.81(5) . 3_666
C15B K1 C18A 106.28(4) . 3_666
C17A K1 C18A 24.79(4) 3_666 3_666
C16A K1 C18A 43.34(5) 3_666 3_666
O1C K1 C15A 82.39(5) . 3_666
C15B K1 C15A 90.46(5) . 3_666
C17A K1 C15A 42.46(5) 3_666 3_666
C16A K1 C15A 23.98(5) 3_666 3_666
C18A K1 C15A 49.30(5) 3_666 3_666
O1C K1 Si1A 107.09(3) . 3_666
C15B K1 Si1A 173.74(4) . 3_666
C17A K1 Si1A 93.10(3) 3_666 3_666
C16A K1 Si1A 103.03(3) 3_666 3_666
C18A K1 Si1A 68.63(3) 3_666 3_666
C15A K1 Si1A 88.71(3) 3_666 3_666
O1C K1 C14B 102.66(4) . .
C15B K1 C14B 24.40(4) . .
C17A K1 C14B 74.54(4) 3_666 .
C16A K1 C14B 77.13(4) 3_666 .
C18A K1 C14B 94.71(4) 3_666 .
C15A K1 C14B 99.13(4) 3_666 .
Si1A K1 C14B 149.99(3) 3_666 .
O1C K1 C13A 112.82(5) . 3_666
C15B K1 C13A 122.07(4) . 3_666
C17A K1 C13A 42.06(4) 3_666 3_666
C16A K1 C13A 48.84(4) 3_666 3_666
C18A K1 C13A 23.66(4) 3_666 3_666
C15A K1 C13A 41.17(4) 3_666 3_666
Si1A K1 C13A 54.44(3) 3_666 3_666
C14B K1 C13A 116.36(4) . 3_666
O1C K1 C14A 90.28(5) . 3_666
C15B K1 C14A 113.53(4) . 3_666
C17A K1 C14A 48.99(4) 3_666 3_666
C16A K1 C14A 41.83(4) 3_666 3_666
C18A K1 C14A 41.95(4) 3_666 3_666
C15A K1 C14A 23.28(4) 3_666 3_666
Si1A K1 C14A 65.43(3) 3_666 3_666
C14B K1 C14A 118.81(4) . 3_666
C13A K1 C14A 23.38(4) 3_666 3_666
O1C K1 Si1A 109.45(4) . .
C15B K1 Si1A 78.25(4) . .
C17A K1 Si1A 120.30(4) 3_666 .
C16A K1 Si1A 137.43(4) 3_666 .
C18A K1 Si1A 119.57(3) 3_666 .
C15A K1 Si1A 161.36(4) 3_666 .
Si1A K1 Si1A 100.889(14) 3_666 .
C14B K1 Si1A 64.81(3) . .
C13A K1 Si1A 135.72(3) 3_666 .
C14A K1 Si1A 159.06(3) 3_666 .
O1C K1 Si1B 115.23(3) . .
C15B K1 Si1B 48.81(3) . .
C17A K1 Si1B 90.51(4) 3_666 .
C16A K1 Si1B 101.51(4) 3_666 .
C18A K1 Si1B 102.12(3) 3_666 .
C15A K1 Si1B 125.22(3) 3_666 .
Si1A K1 Si1B 127.592(16) 3_666 .
C14B K1 Si1B 29.02(3) . .
C13A K1 Si1B 125.65(3) 3_666 .
C14A K1 Si1B 139.49(3) 3_666 .
Si1A K1 Si1B 37.042(11) . .
O1C C5C C4C 107.63(16) . .
C1A N2A C13A 122.90(13) . .
C1A N2A C3A 114.46(13) . .
C13A N2A C3A 122.18(13) . .
C2C O1C C5C 107.90(15) . .
C2C O1C K1 121.23(12) . .
C5C O1C K1 130.76(12) . .
N2A C3A C7A 112.14(14) . .
N2A C3A C4A 100.62(13) . .
C7A C3A C4A 111.98(16) . .
N2A C3A C6A 112.59(15) . .
C7A C3A C6A 108.53(16) . .
C4A C3A C6A 110.88(14) . .
C13B N2B C1B 115.16(14) . .
C13B N2B C3B 133.53(14) . .
C1B N2B C3B 111.29(14) . .
C3A C4A C5A 107.28(14) . .
N2B C3B C7B 113.30(15) . .
N2B C3B C6B 111.04(14) . .
C7B C3B C6B 113.03(15) . .
N2B C3B C4B 102.21(13) . .
C7B C3B C4B 106.53(14) . .
C6B C3B C4B 110.06(15) . .
C12A C5A C1A 112.59(13) . .
C12A C5A C8A 107.65(14) . .
C1A C5A C8A 110.72(14) . .
C12A C5A C4A 109.47(14) . .
C1A C5A C4A 103.68(13) . .
C8A C5A C4A 112.80(14) . .
C5B C4B C3B 108.21(14) . .
C1B C5B C4B 101.80(14) . .
C1B C5B C12B 110.20(14) . .
C4B C5B C12B 111.44(15) . .
C1B C5B C8B 111.88(14) . .
C4B C5B C8B 113.31(15) . .
C12B C5B C8B 108.15(15) . .
C9A C8A C5A 113.29(15) . .
C10A C9A C8A 111.52(15) . .
C9B C8B C5B 113.36(16) . .
C9A C10A C11A 111.10(15) . .
C8B C9B C10B 111.22(17) . .
C10A C11A C12A 110.67(16) . .
C11B C10B C9B 110.22(17) . .
C11A C12A C5A 112.41(15) . .
C10B C11B C12B 110.90(18) . .
C18A C13A C14A 120.23(15) . .
C18A C13A N2A 121.31(15) . .
C14A C13A N2A 118.41(15) . .
C18A C13A K1 71.09(9) . 3_666
C14A C13A K1 78.95(9) . 3_666
N2A C13A K1 123.50(10) . 3_666
C11B C12B C5B 112.68(16) . .
C15A C14A C13A 118.27(16) . .
C15A C14A C19A 118.39(16) . .
C13A C14A C19A 123.34(14) . .
C15A C14A K1 72.67(10) . 3_666
C13A C14A K1 77.67(9) . 3_666
C19A C14A K1 119.37(11) . 3_666
N2B C13B C18B 130.69(15) . .
N2B C13B C14B 110.78(14) . .
C18B C13B C14B 118.48(15) . .
C16A C15A C14A 121.93(17) . .
C16A C15A K1 73.35(11) . 3_666
C14A C15A K1 84.05(10) . 3_666
C15B C14B C13B 120.18(15) . .
C15B C14B Si1B 127.29(13) . .
C13B C14B Si1B 112.35(12) . .
C15B C14B K1 65.98(9) . .
C13B C14B K1 126.47(10) . .
Si1B C14B K1 87.00(6) . .
C15A C16A C17A 119.46(16) . .
C15A C16A K1 82.66(11) . 3_666
C17A C16A K1 75.74(11) . 3_666
C16B C15B C14B 120.94(16) . .
C16B C15B K1 114.99(11) . .
C14B C15B K1 89.62(9) . .
C16A C17A C18A 121.22(17) . .
C16A C17A K1 79.58(11) . 3_666
C18A C17A K1 81.98(11) . 3_666
C15B C16B C17B 118.48(17) . .
C17A C18A C13A 118.78(17) . .
C17A C18A C22A 117.97(16) . .
C13A C18A C22A 123.21(16) . .
C17A C18A K1 73.23(10) . 3_666
C13A C18A K1 85.25(10) . 3_666
C22A C18A K1 109.11(11) . 3_666
C18B C17B C16B 124.38(16) . .
C14A C19A C21A 110.91(15) . .
C14A C19A C20A 112.30(15) . .
C21A C19A C20A 109.76(16) . .
C17B C18B C13B 117.47(15) . .
C17B C18B C19B 113.69(15) . .
C13B C18B C19B 128.83(16) . .
C21B C19B C18B 111.33(15) . .
C21B C19B C20B 109.95(16) . .
C18B C19B C20B 112.15(15) . .
C18A C22A C24A 110.85(16) . .
C18A C22A C23A 112.04(16) . .
C24A C22A C23A 109.23(17) . .
C5D_a O1D_a C2D_a 108.2(8) . .
O1D_a C2D_a C3D_a 103.2(7) . .
C2D_a C3D_a C4D_a 103.4(6) . .
C3D_a C4D_a C5D_a 104.8(7) . .
O1D_a C5D_a C4D_a 106.1(8) . .
C5E_b O1E_b C2E_b 109.5(9) . .
O1E_b C2E_b C3E_b 106.5(8) . .
C4E_b C3E_b C2E_b 104.9(8) . .
C5E_b C4E_b C3E_b 107.2(10) . .
O1E_b C5E_b C4E_b 105.7(9) . .

loop_
_geom_bond_atom_site_label_1
_geom_bond_atom_site_label_2
_geom_bond_distance
_geom_bond_site_symmetry_2
Si1B C1B 1.7815(18) .
Si1B C14B 1.8370(18) .
Si1B Si1A 2.3400(6) .
Si1B K1 3.7811(6) .
C1B N2B 1.413(2) .
C1B C5B 1.502(2) .
Si1A C1A 1.8199(17) .
Si1A K1 3.3907(6) 3_666
Si1A K1 3.5543(6) .
C1A N2A 1.408(2) .
C1A C5A 1.545(2) .
C4C C5C 1.516(3) .
C4C C3C 1.520(3) .
C3C C2C 1.498(4) .
C2C O1C 1.422(3) .
K1 O1C 2.6840(15) .
K1 C15B 3.1079(16) .
K1 C17A 3.2105(19) 3_666
K1 C16A 3.2579(19) 3_666
K1 C18A 3.3203(18) 3_666
K1 C15A 3.3725(19) 3_666
K1 Si1A 3.3908(6) 3_666
K1 C14B 3.4024(16) .
K1 C13A 3.4976(16) 3_666
K1 C14A 3.5138(17) 3_666
C5C O1C 1.441(2) .
N2A C13A 1.431(2) .
N2A C3A 1.486(2) .
C3A C7A 1.528(3) .
C3A C4A 1.531(2) .
C3A C6A 1.537(3) .
N2B C13B 1.407(2) .
N2B C3B 1.497(2) .
C4A C5A 1.552(2) .
C3B C7B 1.537(3) .
C3B C6B 1.542(2) .
C3B C4B 1.546(2) .
C5A C12A 1.537(2) .
C5A C8A 1.547(2) .
C4B C5B 1.540(2) .
C5B C12B 1.543(2) .
C5B C8B 1.544(3) .
C8A C9A 1.533(2) .
C9A C10A 1.522(3) .
C8B C9B 1.525(3) .
C10A C11A 1.528(3) .
C9B C10B 1.532(3) .
C11A C12A 1.532(2) .
C10B C11B 1.523(3) .
C11B C12B 1.531(3) .
C13A C18A 1.409(2) .
C13A C14A 1.421(2) .
C13A K1 3.4975(16) 3_666
C14A C15A 1.396(2) .
C14A C19A 1.519(2) .
C14A K1 3.5137(17) 3_666
C13B C18B 1.433(2) .
C13B C14B 1.446(2) .
C15A C16A 1.382(3) .
C15A K1 3.3725(19) 3_666
C14B C15B 1.405(2) .
C16A C17A 1.383(3) .
C16A K1 3.2577(19) 3_666
C15B C16B 1.375(3) .
C17A C18A 1.406(2) .
C17A K1 3.2104(19) 3_666
C16B C17B 1.396(3) .
C18A C22A 1.520(3) .
C18A K1 3.3202(18) 3_666
C17B C18B 1.388(3) .
C19A C21A 1.530(3) .
C19A C20A 1.537(3) .
C18B C19B 1.531(2) .
C19B C21B 1.527(3) .
C19B C20B 1.542(2) .
C22A C24A 1.535(3) .
C22A C23A 1.542(3) .
O1D_a C5D_a 1.384(14) .
O1D_a C2D_a 1.441(10) .
C2D_a C3D_a 1.503(10) .
C3D_a C4D_a 1.505(9) .
C4D_a C5D_a 1.533(12) .
O1E_b C5E_b 1.415(10) .
O1E_b C2E_b 1.465(11) .
C2E_b C3E_b 1.515(13) .
C3E_b C4E_b 1.505(14) .
C4E_b C5E_b 1.497(14) .
